data_7153801
loop_
_publ_author_name
'Saravanan, Thangavelu'
'Jana, Sushital'
'Chadha, Anju'

_publ_section_title
;
 Utilization of whole cell mediated deracemization in a chemoenzymatic
 synthesis of enantiomerically enriched polycyclic chromeno[4,3-b]
 pyrrolidines.
;
_journal_issue 26
_journal_name_full 'Organic &amp; biomolecular chemistry'
_journal_page_first 4682
_journal_page_last 4690
_journal_paper_doi 10.1039/c4ob00615a
_journal_volume 12
_journal_year 2014
_chemical_formula_moiety 'C21 H21 N O3'
_chemical_formula_sum 'C21 H21 N O3'
_chemical_formula_weight 335.39
_chemical_name_systematic
; 
 ? 
;
_space_group_IT_number 14
_symmetry_cell_setting monoclinic
_symmetry_space_group_name_Hall '-P 2ybc'
_symmetry_space_group_name_H-M 'P 1 21/c 1'
_atom_sites_solution_hydrogens geom
_atom_sites_solution_primary direct
_atom_sites_solution_secondary difmap
_audit_creation_method SHELXL-97
_cell_angle_alpha 90.00
_cell_angle_beta 110.0980(10)
_cell_angle_gamma 90.00
_cell_formula_units_Z 4
_cell_length_a 10.7869(4)
_cell_length_b 21.5015(8)
_cell_length_c 8.1152(5)
_cell_measurement_reflns_used 7661
_cell_measurement_temperature 296(2)
_cell_measurement_theta_max 24.03
_cell_measurement_theta_min 2.22
_cell_volume 1767.58(14)
_computing_cell_refinement 'APEX2/SAINT (Bruker, 2004)'
_computing_data_collection 'APEX2 (Bruker, 2004)'
_computing_data_reduction 'SAINT/XPREP (Bruker, 2004)'
_computing_molecular_graphics 'ORTEP3 (Farrugia, 1997) and Mercury (Bruno et al., 2002)'
_computing_publication_material 'SHELXL-97 (Sheldrick, 2008)'
_computing_structure_refinement 'SHELXL-97 (Sheldrick, 2008)'
_computing_structure_solution 'SIR92 (Altornare et al., 1993)'
_diffrn_ambient_temperature 296(2)
_diffrn_measured_fraction_theta_full 0.999
_diffrn_measured_fraction_theta_max 0.999
_diffrn_measurement_device_type 'Bruker axs kappa apex2 CCD Diffractometer'
_diffrn_measurement_method '\w and \f scan'
_diffrn_radiation_monochromator graphite
_diffrn_radiation_source 'fine-focus sealed tube'
_diffrn_radiation_type MoK\a
_diffrn_radiation_wavelength 0.71073
_diffrn_reflns_av_R_equivalents 0.0267
_diffrn_reflns_av_sigmaI/netI 0.0195
_diffrn_reflns_limit_h_max 13
_diffrn_reflns_limit_h_min -13
_diffrn_reflns_limit_k_max 26
_diffrn_reflns_limit_k_min -26
_diffrn_reflns_limit_l_max 10
_diffrn_reflns_limit_l_min -10
_diffrn_reflns_number 27065
_diffrn_reflns_theta_full 26.00
_diffrn_reflns_theta_max 26.00
_diffrn_reflns_theta_min 2.22
_exptl_absorpt_coefficient_mu 0.084
_exptl_absorpt_correction_T_max 0.9924
_exptl_absorpt_correction_T_min 0.9527
_exptl_absorpt_correction_type multi-scan
_exptl_absorpt_process_details 'SADABS (Bruker, 2004)'
_exptl_crystal_colour colourless
_exptl_crystal_density_diffrn 1.260
_exptl_crystal_density_method 'not measured'
_exptl_crystal_description block
_exptl_crystal_F_000 712
_exptl_crystal_size_max 0.40
_exptl_crystal_size_mid 0.35
_exptl_crystal_size_min 0.35
_refine_diff_density_max 0.303
_refine_diff_density_min -0.271
_refine_diff_density_rms 0.035
_refine_ls_extinction_coef 0.0045(13)
_refine_ls_extinction_expression Fc^*^=kFc[1+0.001xFc^2^\l^3^/sin(2\q)]^-1/4^
_refine_ls_extinction_method SHELXL
_refine_ls_goodness_of_fit_ref 1.078
_refine_ls_hydrogen_treatment mixed
_refine_ls_matrix_type full
_refine_ls_number_parameters 227
_refine_ls_number_reflns 3467
_refine_ls_number_restraints 0
_refine_ls_restrained_S_all 1.078
_refine_ls_R_factor_all 0.0704
_refine_ls_R_factor_gt 0.0463
_refine_ls_shift/su_max 0.001
_refine_ls_shift/su_mean 0.000
_refine_ls_structure_factor_coef Fsqd
_refine_ls_weighting_details 'calc w=1/[\s^2^(Fo^2^)+(0.0490P)^2^+0.8265P] where P=(Fo^2^+2Fc^2^)/3'
_refine_ls_weighting_scheme calc
_refine_ls_wR_factor_gt 0.1119
_refine_ls_wR_factor_ref 0.1318
_reflns_number_gt 2547
_reflns_number_total 3467
_reflns_threshold_expression >2sigma(I)
_cod_data_source_file c4ob00615a2.cif
_cod_data_source_block shelxl
_cod_depositor_comments
;
The following automatic conversions were performed:

'_symmetry_cell_setting' value 'Monoclinic' changed to 'monoclinic'
according to
/usr/data/users/saulius/crontab/automatic-downloads/rss-feeds/RSC/lib/dictionaries/cif_core.dic
dictionary named 'cif_core.dic' version 2.4.2 from 2011-04-26.

Automatic conversion script
Id: cif_fix_values 2281 2013-09-26 08:29:07Z andrius 

 Adding full bibliography for 7153801--7153802.cif.
;
_cod_original_sg_symbol_H-M P21/c
_cod_database_code 7153801

loop_
_symmetry_equiv_pos_as_xyz
'x, y, z'
'-x, y+1/2, -z+1/2'
'-x, -y, -z'
'x, -y-1/2, z-1/2'

loop_
_atom_site_label
_atom_site_type_symbol
_atom_site_fract_x
_atom_site_fract_y
_atom_site_fract_z
_atom_site_U_iso_or_equiv
_atom_site_adp_type
_atom_site_occupancy
_atom_site_symmetry_multiplicity
_atom_site_calc_flag
_atom_site_refinement_flags
C1 C 0.9943(2) 0.87198(11) 0.6927(3) 0.0558(6) Uani 1 1 d .
H1 H 0.9949 0.8917 0.7949 0.067 Uiso 1 1 calc R
C2 C 1.0934(2) 0.83130(12) 0.6972(3) 0.0634(7) Uani 1 1 d .
H2 H 1.1611 0.8234 0.8027 0.076 Uiso 1 1 calc R
C3 C 1.0928(2) 0.80225(12) 0.5464(3) 0.0631(7) Uani 1 1 d .
H3 H 1.1606 0.7751 0.5493 0.076 Uiso 1 1 calc R
C4 C 0.9911(2) 0.81344(10) 0.3902(3) 0.0510(5) Uani 1 1 d .
H4 H 0.9916 0.7937 0.2885 0.061 Uiso 1 1 calc R
C5 C 0.88822(18) 0.85356(9) 0.3820(2) 0.0401(5) Uani 1 1 d .
C6 C 0.8931(2) 0.88377(9) 0.5350(3) 0.0445(5) Uani 1 1 d .
C7 C 0.7183(2) 0.95449(9) 0.3824(3) 0.0441(5) Uani 1 1 d .
H7 H 0.6412 0.9729 0.4014 0.053 Uiso 1 1 calc R
C8 C 0.67055(19) 0.90430(8) 0.2476(2) 0.0367(4) Uani 1 1 d .
C9 C 0.77277(19) 0.86445(9) 0.2135(2) 0.0402(5) Uani 1 1 d .
H9 H 0.8038 0.8844 0.1262 0.048 Uiso 1 1 calc R
C10 C 0.7942(2) 1.00609(10) 0.3341(3) 0.0639(7) Uani 1 1 d .
H10A H 0.8205 1.0362 0.4269 0.096 Uiso 1 1 calc R
H10B H 0.7392 1.0257 0.2278 0.096 Uiso 1 1 calc R
H10C H 0.8711 0.9892 0.3167 0.096 Uiso 1 1 calc R
C11 C 0.54918(18) 0.88182(8) 0.1695(2) 0.0351(4) Uani 1 1 d .
C12 C 0.55762(19) 0.82159(8) 0.0780(2) 0.0389(4) Uani 1 1 d .
H12 H 0.5133 0.7891 0.1220 0.047 Uiso 1 1 calc R
C13 C 0.49253(19) 0.82480(8) -0.1208(2) 0.0386(4) Uani 1 1 d .
C14 C 0.4835(3) 0.87533(13) -0.3810(3) 0.0866(10) Uani 1 1 d .
H14A H 0.5195 0.9110 -0.4195 0.130 Uiso 1 1 calc R
H14B H 0.3890 0.8787 -0.4204 0.130 Uiso 1 1 calc R
H14C H 0.5077 0.8384 -0.4290 0.130 Uiso 1 1 calc R
C15 C 0.7443(3) 0.77035(14) 0.0237(4) 0.0872(10) Uani 1 1 d .
H15A H 0.8379 0.7642 0.0756 0.131 Uiso 1 1 calc R
H15B H 0.7248 0.7912 -0.0870 0.131 Uiso 1 1 calc R
H15C H 0.7005 0.7308 0.0057 0.131 Uiso 1 1 calc R
C16 C 0.42196(18) 0.90704(8) 0.1675(2) 0.0364(4) Uani 1 1 d .
C17 C 0.3984(2) 0.97104(9) 0.1587(3) 0.0456(5) Uani 1 1 d .
H17 H 0.4634 0.9981 0.1509 0.055 Uiso 1 1 calc R
C18 C 0.2799(2) 0.99463(11) 0.1616(3) 0.0583(6) Uani 1 1 d .
H18 H 0.2662 1.0374 0.1571 0.070 Uiso 1 1 calc R
C19 C 0.1832(2) 0.95541(13) 0.1708(3) 0.0650(7) Uani 1 1 d .
H19 H 0.1040 0.9714 0.1741 0.078 Uiso 1 1 calc R
C20 C 0.2028(2) 0.89215(13) 0.1754(3) 0.0636(7) Uani 1 1 d .
H20 H 0.1361 0.8655 0.1795 0.076 Uiso 1 1 calc R
C21 C 0.3214(2) 0.86800(10) 0.1738(3) 0.0494(5) Uani 1 1 d .
H21 H 0.3338 0.8251 0.1769 0.059 Uiso 1 1 calc R
N1 N 0.69856(17) 0.80786(7) 0.1395(2) 0.0478(5) Uani 1 1 d .
O1 O 0.79891(15) 0.92512(7) 0.54486(17) 0.0547(4) Uani 1 1 d .
O2 O 0.53524(18) 0.87213(7) -0.19075(18) 0.0627(5) Uani 1 1 d .
O3 O 0.41396(16) 0.78778(8) -0.2047(2) 0.0651(5) Uani 1 1 d .

loop_
_atom_site_aniso_label
_atom_site_aniso_U_11
_atom_site_aniso_U_22
_atom_site_aniso_U_33
_atom_site_aniso_U_23
_atom_site_aniso_U_13
_atom_site_aniso_U_12
C1 0.0554(13) 0.0623(14) 0.0412(12) 0.0000(10) 0.0058(10) -0.0100(11)
C2 0.0467(13) 0.0680(15) 0.0587(15) 0.0076(12) -0.0033(11) -0.0079(12)
C3 0.0379(12) 0.0675(15) 0.0746(17) 0.0040(13) 0.0072(11) 0.0023(11)
C4 0.0386(11) 0.0589(13) 0.0556(13) -0.0020(10) 0.0161(10) -0.0020(10)
C5 0.0383(10) 0.0425(10) 0.0405(10) 0.0028(8) 0.0150(8) -0.0052(8)
C6 0.0459(11) 0.0468(11) 0.0393(11) 0.0002(9) 0.0127(9) -0.0040(9)
C7 0.0484(11) 0.0408(10) 0.0400(11) -0.0064(8) 0.0114(9) -0.0001(9)
C8 0.0459(11) 0.0323(9) 0.0330(9) -0.0001(7) 0.0148(8) 0.0010(8)
C9 0.0482(11) 0.0405(10) 0.0344(9) 0.0021(8) 0.0173(8) 0.0042(9)
C10 0.0720(16) 0.0493(13) 0.0646(15) -0.0093(11) 0.0160(12) -0.0159(12)
C11 0.0469(11) 0.0306(9) 0.0287(9) 0.0011(7) 0.0139(8) 0.0001(8)
C12 0.0517(11) 0.0303(9) 0.0327(9) -0.0011(7) 0.0118(8) 0.0000(8)
C13 0.0429(11) 0.0335(9) 0.0370(10) -0.0068(8) 0.0106(8) 0.0035(9)
C14 0.137(3) 0.0803(18) 0.0339(12) 0.0067(12) 0.0185(15) -0.0002(18)
C15 0.0687(17) 0.099(2) 0.0744(18) -0.0447(16) 0.0000(14) 0.0342(15)
C16 0.0434(10) 0.0401(10) 0.0242(8) -0.0016(7) 0.0097(7) -0.0010(8)
C17 0.0519(12) 0.0417(11) 0.0461(11) -0.0021(9) 0.0206(9) 0.0026(9)
C18 0.0625(15) 0.0578(14) 0.0564(14) -0.0037(11) 0.0228(11) 0.0151(12)
C19 0.0488(13) 0.0914(19) 0.0562(14) -0.0080(13) 0.0197(11) 0.0141(13)
C20 0.0502(13) 0.0837(18) 0.0604(15) -0.0042(13) 0.0235(11) -0.0126(13)
C21 0.0512(12) 0.0508(12) 0.0452(11) -0.0016(9) 0.0154(10) -0.0073(10)
N1 0.0536(10) 0.0421(9) 0.0384(9) -0.0101(7) 0.0039(8) 0.0124(8)
O1 0.0626(9) 0.0632(9) 0.0347(7) -0.0079(7) 0.0120(7) 0.0073(8)
O2 0.0935(12) 0.0568(9) 0.0318(7) 0.0009(7) 0.0137(8) -0.0169(9)
O3 0.0631(10) 0.0646(10) 0.0555(10) -0.0189(8) 0.0047(8) -0.0177(8)

loop_
_atom_type_symbol
_atom_type_description
_atom_type_scat_dispersion_real
_atom_type_scat_dispersion_imag
_atom_type_scat_source
C C 0.0033 0.0016 'International Tables Vol C Tables 4.2.6.8 and 6.1.1.4'
H H 0.0000 0.0000 'International Tables Vol C Tables 4.2.6.8 and 6.1.1.4'
N N 0.0061 0.0033 'International Tables Vol C Tables 4.2.6.8 and 6.1.1.4'
O O 0.0106 0.0060 'International Tables Vol C Tables 4.2.6.8 and 6.1.1.4'

loop_
_geom_angle_atom_site_label_1
_geom_angle_atom_site_label_2
_geom_angle_atom_site_label_3
_geom_angle
C2 C1 C6 120.0(2)
C2 C1 H1 120.0
C6 C1 H1 120.0
C1 C2 C3 120.1(2)
C1 C2 H2 120.0
C3 C2 H2 120.0
C2 C3 C4 119.8(2)
C2 C3 H3 120.1
C4 C3 H3 120.1
C3 C4 C5 121.4(2)
C3 C4 H4 119.3
C5 C4 H4 119.3
C6 C5 C4 117.68(18)
C6 C5 C9 120.07(17)
C4 C5 C9 122.25(18)
O1 C6 C5 123.71(18)
O1 C6 C1 115.29(18)
C5 C6 C1 121.0(2)
O1 C7 C8 107.36(15)
O1 C7 C10 110.28(17)
C8 C7 C10 114.93(17)
O1 C7 H7 108.0
C8 C7 H7 108.0
C10 C7 H7 108.0
C11 C8 C9 111.71(16)
C11 C8 C7 130.08(18)
C9 C8 C7 117.28(16)
N1 C9 C8 102.58(15)
N1 C9 C5 113.84(15)
C8 C9 C5 110.51(15)
N1 C9 H9 109.9
C8 C9 H9 109.9
C5 C9 H9 109.9
C7 C10 H10A 109.5
C7 C10 H10B 109.5
H10A C10 H10B 109.5
C7 C10 H10C 109.5
H10A C10 H10C 109.5
H10B C10 H10C 109.5
C8 C11 C16 129.13(16)
C8 C11 C12 109.23(16)
C16 C11 C12 121.63(16)
N1 C12 C11 103.72(15)
N1 C12 C13 114.73(16)
C11 C12 C13 113.43(14)
N1 C12 H12 108.2
C11 C12 H12 108.2
C13 C12 H12 108.2
O3 C13 O2 123.56(18)
O3 C13 C12 123.61(18)
O2 C13 C12 112.80(15)
O2 C14 H14A 109.5
O2 C14 H14B 109.5
H14A C14 H14B 109.5
O2 C14 H14C 109.5
H14A C14 H14C 109.5
H14B C14 H14C 109.5
N1 C15 H15A 109.5
N1 C15 H15B 109.5
H15A C15 H15B 109.5
N1 C15 H15C 109.5
H15A C15 H15C 109.5
H15B C15 H15C 109.5
C21 C16 C17 117.91(19)
C21 C16 C11 121.00(17)
C17 C16 C11 121.09(17)
C18 C17 C16 120.9(2)
C18 C17 H17 119.6
C16 C17 H17 119.6
C19 C18 C17 120.2(2)
C19 C18 H18 119.9
C17 C18 H18 119.9
C18 C19 C20 120.0(2)
C18 C19 H19 120.0
C20 C19 H19 120.0
C19 C20 C21 120.3(2)
C19 C20 H20 119.8
C21 C20 H20 119.8
C20 C21 C16 120.7(2)
C20 C21 H21 119.7
C16 C21 H21 119.7
C15 N1 C12 116.01(16)
C15 N1 C9 117.9(2)
C12 N1 C9 109.29(14)
C6 O1 C7 116.97(15)
C13 O2 C14 115.45(18)

loop_
_geom_bond_atom_site_label_1
_geom_bond_atom_site_label_2
_geom_bond_distance
C1 C2 1.372(3)
C1 C6 1.391(3)
C1 H1 0.9300
C2 C3 1.372(4)
C2 H2 0.9300
C3 C4 1.383(3)
C3 H3 0.9300
C4 C5 1.389(3)
C4 H4 0.9300
C5 C6 1.386(3)
C5 C9 1.518(3)
C6 O1 1.373(2)
C7 O1 1.451(2)
C7 C8 1.496(3)
C7 C10 1.509(3)
C7 H7 0.9800
C8 C11 1.334(3)
C8 C9 1.496(3)
C9 N1 1.467(2)
C9 H9 0.9800
C10 H10A 0.9600
C10 H10B 0.9600
C10 H10C 0.9600
C11 C16 1.471(3)
C11 C12 1.511(2)
C12 N1 1.458(3)
C12 C13 1.524(2)
C12 H12 0.9800
C13 O3 1.191(2)
C13 O2 1.323(2)
C14 O2 1.452(3)
C14 H14A 0.9600
C14 H14B 0.9600
C14 H14C 0.9600
C15 N1 1.447(3)
C15 H15A 0.9600
C15 H15B 0.9600
C15 H15C 0.9600
C16 C21 1.386(3)
C16 C17 1.396(3)
C17 C18 1.383(3)
C17 H17 0.9300
C18 C19 1.364(3)
C18 H18 0.9300
C19 C20 1.375(4)
C19 H19 0.9300
C20 C21 1.385(3)
C20 H20 0.9300
C21 H21 0.9300

loop_
_geom_torsion_atom_site_label_1
_geom_torsion_atom_site_label_2
_geom_torsion_atom_site_label_3
_geom_torsion_atom_site_label_4
_geom_torsion
C6 C1 C2 C3 0.0(4)
C1 C2 C3 C4 -0.9(4)
C2 C3 C4 C5 -0.2(4)
C3 C4 C5 C6 2.1(3)
C3 C4 C5 C9 -177.4(2)
C4 C5 C6 O1 179.20(18)
C9 C5 C6 O1 -1.2(3)
C4 C5 C6 C1 -3.0(3)
C9 C5 C6 C1 176.61(19)
C2 C1 C6 O1 179.94(19)
C2 C1 C6 C5 1.9(3)
O1 C7 C8 C11 111.4(2)
C10 C7 C8 C11 -125.5(2)
O1 C7 C8 C9 -56.5(2)
C10 C7 C8 C9 66.6(2)
C11 C8 C9 N1 -12.8(2)
C7 C8 C9 N1 157.27(16)
C11 C8 C9 C5 -134.52(17)
C7 C8 C9 C5 35.6(2)
C6 C5 C9 N1 -120.4(2)
C4 C5 C9 N1 59.2(2)
C6 C5 C9 C8 -5.6(2)
C4 C5 C9 C8 173.97(17)
C9 C8 C11 C16 -178.99(17)
C7 C8 C11 C16 12.5(3)
C9 C8 C11 C12 2.3(2)
C7 C8 C11 C12 -166.20(18)
C8 C11 C12 N1 9.4(2)
C16 C11 C12 N1 -169.50(16)
C8 C11 C12 C13 -115.73(18)
C16 C11 C12 C13 65.4(2)
N1 C12 C13 O3 111.9(2)
C11 C12 C13 O3 -129.1(2)
N1 C12 C13 O2 -66.4(2)
C11 C12 C13 O2 52.6(2)
C8 C11 C16 C21 -142.8(2)
C12 C11 C16 C21 35.9(2)
C8 C11 C16 C17 37.5(3)
C12 C11 C16 C17 -143.90(18)
C21 C16 C17 C18 1.9(3)
C11 C16 C17 C18 -178.31(18)
C16 C17 C18 C19 -0.8(3)
C17 C18 C19 C20 -0.8(4)
C18 C19 C20 C21 1.2(4)
C19 C20 C21 C16 0.0(3)
C17 C16 C21 C20 -1.5(3)
C11 C16 C21 C20 178.74(19)
C11 C12 N1 C15 -153.9(2)
C13 C12 N1 C15 -29.6(3)
C11 C12 N1 C9 -17.59(19)
C13 C12 N1 C9 106.67(17)
C8 C9 N1 C15 153.98(19)
C5 C9 N1 C15 -86.6(2)
C8 C9 N1 C12 18.63(19)
C5 C9 N1 C12 138.03(16)
C5 C6 O1 C7 -22.0(3)
C1 C6 O1 C7 160.10(18)
C8 C7 O1 C6 48.0(2)
C10 C7 O1 C6 -77.9(2)
O3 C13 O2 C14 -2.3(3)
C12 C13 O2 C14 176.0(2)
